data_2229537
loop_
_publ_author_name
'Ghadermazi, Mohammad'
'Olmstead, Marilyn M.'
'Rostami, Shahideh'
'Attar Gharamaleki, Jafar'

_publ_section_title
;
 Poly[[piperazine-1,4-dium
 [diaquatetrakis(\m-sulfanediyldiacetato)dicerate(III)]] trihydrate]
;
_journal_coeditor_code WM2442
_journal_issue 3
_journal_name_full 'Acta Crystallographica Section E'
_journal_page_first m291
_journal_page_last m292
_journal_paper_doi 10.1107/S1600536811002923
_journal_volume 67
_journal_year 2011
_chemical_formula_iupac '(C4 H12 N2) [Ce2 (C4 H4 O4 S)4 (H2 O)2], 3H2 O'
_chemical_formula_moiety 'C4 H12 N2 2+, C16 H20 Ce2 O18 S4 2-, 3(H2 O)'
_chemical_formula_sum 'C20 H38 Ce2 N2 O21 S4'
_chemical_formula_weight 1051.00
_chemical_name_common '[pipH~2~][Ce(tda)~2~(H~2~O)]~2~.3H~2~O'
_chemical_name_systematic
;
Poly[[piperazine-1,4-dium
[diaquatetrakis(\m-sulfanediyldiacetato)dicerate(III)]] trihydrate]
;
_space_group_IT_number 2
_symmetry_cell_setting triclinic
_symmetry_space_group_name_Hall '-P 1'
_symmetry_space_group_name_H-M 'P -1'
_atom_sites_solution_hydrogens geom
_atom_sites_solution_primary direct
_atom_sites_solution_secondary difmap
_audit_creation_method SHELXL-97
_cell_angle_alpha 96.693(4)
_cell_angle_beta 104.646(3)
_cell_angle_gamma 101.192(3)
_cell_formula_units_Z 1
_cell_length_a 6.4361(7)
_cell_length_b 11.1135(12)
_cell_length_c 12.5627(14)
_cell_measurement_reflns_used 9880
_cell_measurement_temperature 90(2)
_cell_measurement_theta_max 31.5
_cell_measurement_theta_min 2.7
_cell_volume 839.76(16)
_computing_cell_refinement 'SAINT (Bruker, 2009)'
_computing_data_collection 'APEX2 (Bruker, 2009)'
_computing_data_reduction 'SAINT (Bruker, 2009)'
_computing_molecular_graphics 'XP in SHELXTL (Sheldrick, 2008)'
_computing_publication_material 'SHELXL97 (Sheldrick, 2008)'
_computing_structure_refinement 'SHELXL97 (Sheldrick, 2008)'
_computing_structure_solution 'SHELXS97 (Sheldrick, 2008)'
_diffrn_ambient_temperature 90(2)
_diffrn_detector_area_resol_mean 8.3
_diffrn_measured_fraction_theta_full 0.995
_diffrn_measured_fraction_theta_max 0.995
_diffrn_measurement_device_type 'Bruker SMART APEXII'
_diffrn_measurement_method \w
_diffrn_radiation_monochromator graphite
_diffrn_radiation_source 'fine-focus sealed tube'
_diffrn_radiation_type MoK\a
_diffrn_radiation_wavelength 0.71073
_diffrn_reflns_av_R_equivalents 0.0207
_diffrn_reflns_av_sigmaI/netI 0.0217
_diffrn_reflns_limit_h_max 8
_diffrn_reflns_limit_h_min -8
_diffrn_reflns_limit_k_max 15
_diffrn_reflns_limit_k_min -15
_diffrn_reflns_limit_l_max 17
_diffrn_reflns_limit_l_min -17
_diffrn_reflns_number 11816
_diffrn_reflns_theta_full 29.13
_diffrn_reflns_theta_max 29.13
_diffrn_reflns_theta_min 2.76
_exptl_absorpt_coefficient_mu 3.013
_exptl_absorpt_correction_T_max 0.864
_exptl_absorpt_correction_T_min 0.520
_exptl_absorpt_correction_type multi-scan
_exptl_absorpt_process_details '(<i>SADABS</i>; Sheldrick, 1996)'
_exptl_crystal_colour colourless
_exptl_crystal_density_diffrn 2.078
_exptl_crystal_density_method 'not measured'
_exptl_crystal_description plate
_exptl_crystal_F_000 520
_exptl_crystal_size_max 0.25
_exptl_crystal_size_mid 0.22
_exptl_crystal_size_min 0.05
_refine_diff_density_max 1.790
_refine_diff_density_min -1.806
_refine_ls_extinction_method none
_refine_ls_goodness_of_fit_ref 1.108
_refine_ls_hydrogen_treatment mixed
_refine_ls_matrix_type full
_refine_ls_number_parameters 229
_refine_ls_number_reflns 4482
_refine_ls_number_restraints 3
_refine_ls_restrained_S_all 1.107
_refine_ls_R_factor_all 0.0212
_refine_ls_R_factor_gt 0.0210
_refine_ls_shift/su_max 0.002
_refine_ls_shift/su_mean 0.000
_refine_ls_structure_factor_coef Fsqd
_refine_ls_weighting_details 'calc w=1/[\s^2^(Fo^2^)+(0.0319P)^2^+0.9355P] where P=(Fo^2^+2Fc^2^)/3'
_refine_ls_weighting_scheme calc
_refine_ls_wR_factor_gt 0.0562
_refine_ls_wR_factor_ref 0.0563
_reflns_number_gt 4433
_reflns_number_total 4482
_reflns_threshold_expression I>2\s(I)
_cod_data_source_file wm2442.cif
_cod_data_source_block I
_cod_database_code 2229537
_cod_database_fobs_code 2229537

loop_
_symmetry_equiv_pos_as_xyz
'x, y, z'
'-x, -y, -z'

loop_
_atom_site_type_symbol
_atom_site_label
_atom_site_fract_x
_atom_site_fract_y
_atom_site_fract_z
_atom_site_U_iso_or_equiv
_atom_site_adp_type
_atom_site_calc_flag
_atom_site_refinement_flags
_atom_site_occupancy
_atom_site_disorder_assembly
_atom_site_disorder_group
Ce Ce1 0.572270(15) 0.396056(9) 0.136487(8) 0.00772(4) Uani d . 1 . .
S S1 0.50618(8) 0.61593(5) 0.31570(4) 0.01299(10) Uani d . 1 . .
S S2 0.81761(8) 0.37549(4) 0.38182(4) 0.01047(9) Uani d . 1 . .
O O1 0.8397(2) 0.60785(14) 0.18806(12) 0.0126(3) Uani d . 1 . .
O O2 0.9817(3) 0.81191(14) 0.24661(13) 0.0155(3) Uani d . 1 . .
O O3 0.4131(3) 0.75180(14) 0.03785(13) 0.0150(3) Uani d . 1 . .
O O4 0.3790(2) 0.55553(13) 0.05890(12) 0.0116(3) Uani d . 1 . .
O O5 0.5613(2) 0.18686(13) 0.17676(12) 0.0121(3) Uani d . 1 . .
O O6 0.5126(3) 0.02205(15) 0.25991(14) 0.0204(3) Uani d . 1 . .
O O7 0.9607(2) 0.36963(14) 0.16697(12) 0.0128(3) Uani d . 1 . .
O O8 1.2946(2) 0.33740(14) 0.24070(12) 0.0118(3) Uani d . 1 . .
O O9 0.1631(2) 0.30107(14) 0.00472(12) 0.0118(3) Uani d D 1 . .
H H9C 0.092(5) 0.329(3) 0.043(2) 0.024(8) Uiso d D 1 . .
H H9D 0.146(6) 0.332(3) -0.052(2) 0.034(9) Uiso d D 1 . .
N N1 0.1458(3) 0.94944(16) 0.08009(15) 0.0121(3) Uani d . 1 . .
H H1A 0.2761 0.9585 0.1349 0.015 Uiso calc R 1 . .
H H1B 0.0661 0.8687 0.0701 0.015 Uiso calc R 1 . .
C C1 0.7895(4) 0.7018(2) 0.35817(17) 0.0144(4) Uani d . 1 . .
H H1C 0.8004 0.7868 0.3965 0.017 Uiso calc R 1 . .
H H1D 0.8795 0.6601 0.4116 0.017 Uiso calc R 1 . .
C C2 0.8790(3) 0.70996(19) 0.25730(16) 0.0117(3) Uani d . 1 . .
C C3 0.3913(4) 0.7073(2) 0.21616(18) 0.0174(4) Uani d . 1 . .
H H3A 0.2354 0.7020 0.2151 0.021 Uiso calc R 1 . .
H H3B 0.4716 0.7955 0.2429 0.021 Uiso calc R 1 . .
C C4 0.3986(3) 0.67031(19) 0.09779(16) 0.0114(3) Uani d . 1 . .
C C5 0.6813(4) 0.2163(2) 0.37811(18) 0.0164(4) Uani d . 1 . .
H H5A 0.7899 0.1761 0.4223 0.020 Uiso calc R 1 . .
H H5B 0.5635 0.2172 0.4156 0.020 Uiso calc R 1 . .
C C6 0.5786(3) 0.13566(19) 0.26210(17) 0.0126(4) Uani d . 1 . .
C C7 1.0804(3) 0.3580(2) 0.36422(17) 0.0159(4) Uani d . 1 . .
H H7A 1.1962 0.4274 0.4151 0.019 Uiso calc R 1 . .
H H7B 1.1077 0.2799 0.3895 0.019 Uiso calc R 1 . .
C C8 1.1111(3) 0.35473(17) 0.24746(16) 0.0100(3) Uani d . 1 . .
C C9 0.0173(3) 1.03697(19) 0.11667(17) 0.0134(4) Uani d . 1 . .
H H9A 0.1071 1.1235 0.1328 0.016 Uiso calc R 1 . .
H H9B -0.0169 1.0173 0.1861 0.016 Uiso calc R 1 . .
C C10 -0.1952(3) 1.02600(19) 0.02648(17) 0.0133(4) Uani d . 1 . .
H H10A -0.2903 0.9413 0.0146 0.016 Uiso calc R 1 . .
H H10B -0.2757 1.0867 0.0502 0.016 Uiso calc R 1 . .
O O10 0.0974(4) 0.0278(2) 0.41702(19) 0.0388(5) Uani d . 1 . .
O O11 0.4926(7) 0.0607(4) 0.5455(3) 0.0312(8) Uiso d P 0.50 . .

loop_
_atom_site_aniso_label
_atom_site_aniso_U_11
_atom_site_aniso_U_22
_atom_site_aniso_U_33
_atom_site_aniso_U_12
_atom_site_aniso_U_13
_atom_site_aniso_U_23
Ce1 0.00901(6) 0.00557(6) 0.00889(6) 0.00190(4) 0.00262(4) 0.00197(4)
S1 0.0153(2) 0.0122(2) 0.0120(2) 0.00179(17) 0.00535(18) 0.00315(17)
S2 0.0117(2) 0.0087(2) 0.0111(2) 0.00170(16) 0.00410(16) 0.00140(16)
O1 0.0135(7) 0.0103(6) 0.0125(6) 0.0009(5) 0.0036(5) -0.0009(5)
O2 0.0177(7) 0.0109(7) 0.0174(7) 0.0011(5) 0.0058(6) 0.0022(5)
O3 0.0214(7) 0.0108(7) 0.0148(7) 0.0063(6) 0.0060(6) 0.0038(5)
O4 0.0133(6) 0.0093(6) 0.0130(6) 0.0045(5) 0.0034(5) 0.0028(5)
O5 0.0146(7) 0.0089(6) 0.0132(6) 0.0033(5) 0.0038(5) 0.0032(5)
O6 0.0244(8) 0.0098(7) 0.0199(8) -0.0015(6) -0.0035(6) 0.0060(6)
O7 0.0130(6) 0.0150(7) 0.0124(6) 0.0052(5) 0.0045(5) 0.0045(5)
O8 0.0112(6) 0.0116(6) 0.0135(6) 0.0029(5) 0.0045(5) 0.0030(5)
O9 0.0143(7) 0.0103(6) 0.0115(6) 0.0027(5) 0.0048(5) 0.0023(5)
N1 0.0129(8) 0.0080(7) 0.0144(8) 0.0024(6) 0.0016(6) 0.0027(6)
C1 0.0165(9) 0.0130(9) 0.0118(9) 0.0006(7) 0.0033(7) 0.0007(7)
C2 0.0108(8) 0.0120(9) 0.0112(8) 0.0022(7) 0.0018(7) 0.0015(7)
C3 0.0234(10) 0.0202(10) 0.0123(9) 0.0137(8) 0.0049(8) 0.0025(7)
C4 0.0103(8) 0.0123(9) 0.0118(8) 0.0047(7) 0.0020(7) 0.0021(7)
C5 0.0209(10) 0.0105(9) 0.0132(9) -0.0015(7) -0.0010(8) 0.0056(7)
C6 0.0114(8) 0.0096(8) 0.0160(9) 0.0026(7) 0.0015(7) 0.0036(7)
C7 0.0112(9) 0.0255(11) 0.0114(9) 0.0052(8) 0.0033(7) 0.0031(8)
C8 0.0123(8) 0.0048(8) 0.0128(8) 0.0011(6) 0.0041(7) 0.0010(6)
C9 0.0172(9) 0.0098(8) 0.0132(9) 0.0041(7) 0.0037(7) 0.0014(7)
C10 0.0144(9) 0.0114(9) 0.0154(9) 0.0039(7) 0.0055(7) 0.0027(7)
O10 0.0566(14) 0.0248(10) 0.0376(11) 0.0073(9) 0.0213(10) 0.0010(8)

loop_
_atom_type_symbol
_atom_type_description
_atom_type_scat_dispersion_real
_atom_type_scat_dispersion_imag
_atom_type_scat_source
C C 0.0033 0.0016 'International Tables Vol C Tables 4.2.6.8 and 6.1.1.4'
H H 0.0000 0.0000 'International Tables Vol C Tables 4.2.6.8 and 6.1.1.4'
Ce Ce -0.2486 2.6331 'International Tables Vol C Tables 4.2.6.8 and 6.1.1.4'
N N 0.0061 0.0033 'International Tables Vol C Tables 4.2.6.8 and 6.1.1.4'
O O 0.0106 0.0060 'International Tables Vol C Tables 4.2.6.8 and 6.1.1.4'
S S 0.1246 0.1234 'International Tables Vol C Tables 4.2.6.8 and 6.1.1.4'

loop_
_geom_angle_atom_site_label_1
_geom_angle_atom_site_label_2
_geom_angle_atom_site_label_3
_geom_angle_site_symmetry_1
_geom_angle_site_symmetry_3
_geom_angle
_geom_angle_publ_flag
O5 Ce1 O8 . 1_455 69.44(5) ?
O5 Ce1 O4 . . 150.35(5) ?
O8 Ce1 O4 1_455 . 91.13(5) ?
O5 Ce1 O7 . . 74.48(5) ?
O8 Ce1 O7 1_455 . 131.20(5) ?
O4 Ce1 O7 . . 133.20(5) ?
O5 Ce1 O1 . . 138.75(5) ?
O8 Ce1 O1 1_455 . 121.49(5) ?
O4 Ce1 O1 . . 70.37(5) ?
O7 Ce1 O1 . . 70.20(5) ?
O5 Ce1 O3 . 2_665 69.93(5) ?
O8 Ce1 O3 1_455 2_665 121.93(5) ?
O4 Ce1 O3 . 2_665 105.26(5) ?
O7 Ce1 O3 . 2_665 71.75(5) ?
O1 Ce1 O3 . 2_665 116.48(5) ?
O5 Ce1 O4 . 2_665 119.23(5) ?
O8 Ce1 O4 1_455 2_665 144.10(5) ?
O4 Ce1 O4 . 2_665 64.63(6) ?
O7 Ce1 O4 . 2_665 82.62(5) ?
O1 Ce1 O4 . 2_665 76.75(5) ?
O3 Ce1 O4 2_665 2_665 49.44(5) ?
O5 Ce1 O9 . . 85.38(5) ?
O8 Ce1 O9 1_455 . 66.23(5) ?
O4 Ce1 O9 . . 65.95(5) ?
O7 Ce1 O9 . . 141.72(5) ?
O1 Ce1 O9 . . 135.87(5) ?
O3 Ce1 O9 2_665 . 70.84(5) ?
O4 Ce1 O9 2_665 . 79.35(5) ?
O5 Ce1 S2 . . 63.64(4) ?
O8 Ce1 S2 1_455 . 70.54(4) ?
O4 Ce1 S2 . . 132.01(3) ?
O7 Ce1 S2 . . 64.42(3) ?
O1 Ce1 S2 . . 82.04(4) ?
O3 Ce1 S2 2_665 . 122.24(4) ?
O4 Ce1 S2 2_665 . 145.36(3) ?
O9 Ce1 S2 . . 133.47(3) ?
C4 Ce1 S2 2_665 . 139.09(4) ?
O5 Ce1 S1 . . 120.96(4) ?
O8 Ce1 S1 1_455 . 62.01(4) ?
O4 Ce1 S1 . . 62.43(4) ?
O7 Ce1 S1 . . 115.38(4) ?
O1 Ce1 S1 . . 60.23(4) ?
O3 Ce1 S1 2_665 . 167.65(3) ?
O4 Ce1 S1 2_665 . 119.75(3) ?
O9 Ce1 S1 . . 102.88(3) ?
C4 Ce1 S1 2_665 . 144.33(4) ?
S2 Ce1 S1 . . 69.898(14) ?
C1 S1 C3 . . 99.14(11) ?
C1 S1 Ce1 . . 95.72(7) ?
C3 S1 Ce1 . . 97.65(7) ?
C7 S2 C5 . . 101.63(11) ?
C7 S2 Ce1 . . 100.18(7) ?
C5 S2 Ce1 . . 97.24(7) ?
C2 O1 Ce1 . . 138.15(13) ?
C4 O3 Ce1 . 2_665 95.97(12) ?
C4 O4 Ce1 . . 131.30(13) ?
C4 O4 Ce1 . 2_665 93.20(12) ?
Ce1 O4 Ce1 . 2_665 115.37(5) ?
C6 O5 Ce1 . . 136.68(13) ?
C8 O7 Ce1 . . 136.54(13) ?
C8 O8 Ce1 . 1_655 140.41(13) ?
Ce1 O9 H9C . . 101(2) ?
Ce1 O9 H9D . . 109(3) ?
H9C O9 H9D . . 108(3) ?
C10 N1 C9 2_575 . 111.17(15) ?
C10 N1 H1A 2_575 . 109.4 ?
C9 N1 H1A . . 109.4 ?
C10 N1 H1B 2_575 . 109.4 ?
C9 N1 H1B . . 109.4 ?
H1A N1 H1B . . 108.0 ?
C2 C1 S1 . . 110.59(14) ?
C2 C1 H1C . . 109.5 ?
S1 C1 H1C . . 109.5 ?
C2 C1 H1D . . 109.5 ?
S1 C1 H1D . . 109.5 ?
H1C C1 H1D . . 108.1 ?
O2 C2 O1 . . 124.50(19) ?
O2 C2 C1 . . 119.06(18) ?
O1 C2 C1 . . 116.43(18) ?
C4 C3 S1 . . 115.90(15) ?
C4 C3 H3A . . 108.3 ?
S1 C3 H3A . . 108.3 ?
C4 C3 H3B . . 108.3 ?
S1 C3 H3B . . 108.3 ?
H3A C3 H3B . . 107.4 ?
O3 C4 O4 . . 121.12(19) ?
O3 C4 C3 . . 119.05(19) ?
O4 C4 C3 . . 119.73(18) ?
C6 C5 S2 . . 116.14(15) ?
C6 C5 H5A . . 108.3 ?
S2 C5 H5A . . 108.3 ?
C6 C5 H5B . . 108.3 ?
S2 C5 H5B . . 108.3 ?
H5A C5 H5B . . 107.4 ?
O6 C6 O5 . . 124.6(2) ?
O6 C6 C5 . . 116.06(18) ?
O5 C6 C5 . . 119.27(18) ?
C8 C7 S2 . . 117.92(15) ?
C8 C7 H7A . . 107.8 ?
S2 C7 H7A . . 107.8 ?
C8 C7 H7B . . 107.8 ?
S2 C7 H7B . . 107.8 ?
H7A C7 H7B . . 107.2 ?
O8 C8 O7 . . 124.80(19) ?
O8 C8 C7 . . 114.35(17) ?
O7 C8 C7 . . 120.85(18) ?
N1 C9 C10 . . 110.34(16) ?
N1 C9 H9A . . 109.6 ?
C10 C9 H9A . . 109.6 ?
N1 C9 H9B . . 109.6 ?
C10 C9 H9B . . 109.6 ?
H9A C9 H9B . . 108.1 ?
N1 C10 C9 2_575 . 110.03(17) ?
N1 C10 H10A 2_575 . 109.7 ?
C9 C10 H10A . . 109.7 ?
N1 C10 H10B 2_575 . 109.7 ?
C9 C10 H10B . . 109.7 ?
H10A C10 H10B . . 108.2 ?

loop_
_geom_bond_atom_site_label_1
_geom_bond_atom_site_label_2
_geom_bond_site_symmetry_2
_geom_bond_distance
_geom_bond_publ_flag
Ce1 S1 . 3.2903(6) y
Ce1 S2 . 3.1445(6) y
Ce1 O1 . 2.5359(15) y
Ce1 O4 . 2.5069(14) y
Ce1 O5 . 2.4278(14) y
Ce1 O7 . 2.5117(15) y
Ce1 O8 1_455 2.5024(15) y
Ce1 O3 2_665 2.6137(16) y
Ce1 O4 2_665 2.6542(15) y
Ce1 O9 . 2.6644(15) y
S1 C1 . 1.798(2) ?
S1 C3 . 1.806(2) ?
S2 C7 . 1.804(2) ?
S2 C5 . 1.805(2) ?
O1 C2 . 1.287(2) ?
O2 C2 . 1.236(3) ?
O3 C4 . 1.248(2) ?
O4 C4 . 1.282(2) ?
O5 C6 . 1.262(2) ?
O6 C6 . 1.246(3) ?
O7 C8 . 1.262(2) ?
O8 C8 . 1.255(2) ?
O9 H9C . 0.817(17) ?
O9 H9D . 0.825(18) ?
N1 C10 2_575 1.495(3) ?
N1 C9 . 1.497(3) ?
N1 H1A . 0.9200 ?
N1 H1B . 0.9200 ?
C1 C2 . 1.524(3) ?
C1 H1C . 0.9900 ?
C1 H1D . 0.9900 ?
C3 C4 . 1.511(3) ?
C3 H3A . 0.9900 ?
C3 H3B . 0.9900 ?
C5 C6 . 1.531(3) ?
C5 H5A . 0.9900 ?
C5 H5B . 0.9900 ?
C7 C8 . 1.526(3) ?
C7 H7A . 0.9900 ?
C7 H7B . 0.9900 ?
C9 C10 . 1.513(3) ?
C9 H9A . 0.9900 ?
C9 H9B . 0.9900 ?
C10 H10A . 0.9900 ?
C10 H10B . 0.9900 ?

loop_
_geom_hbond_atom_site_label_D
_geom_hbond_atom_site_label_H
_geom_hbond_atom_site_label_A
_geom_hbond_site_symmetry_A
_geom_hbond_distance_DH
_geom_hbond_distance_HA
_geom_hbond_distance_DA
_geom_hbond_angle_DHA
O9 H9C O7 1_455 0.817(17) 2.001(18) 2.793(2) 163(3)
O9 H9D O1 2_665 0.825(18) 1.918(18) 2.729(2) 167(3)
N1 H1A O6 1_565 0.92 1.84 2.732(2) 162
N1 H1B O9 2_565 0.92 2.10 2.988(2) 161

loop_
_geom_torsion_atom_site_label_1
_geom_torsion_atom_site_label_2
_geom_torsion_atom_site_label_3
_geom_torsion_atom_site_label_4
_geom_torsion_site_symmetry_1
_geom_torsion_site_symmetry_2
_geom_torsion_site_symmetry_3
_geom_torsion_site_symmetry_4
_geom_torsion
_geom_torsion_publ_flag
O5 Ce1 S1 C1 . . . . 108.05(8) ?
O8 Ce1 S1 C1 1_455 . . . 146.53(8) ?
O4 Ce1 S1 C1 . . . . -105.85(8) ?
O7 Ce1 S1 C1 . . . . 21.53(8) ?
O1 Ce1 S1 C1 . . . . -23.78(8) ?
O3 Ce1 S1 C1 2_665 . . . -101.58(18) ?
O4 Ce1 S1 C1 2_665 . . . -74.64(8) ?
O9 Ce1 S1 C1 . . . . -159.61(8) ?
S2 Ce1 S1 C1 . . . . 68.49(7) ?
O5 Ce1 S1 C3 . . . . -151.90(9) ?
O8 Ce1 S1 C3 1_455 . . . -113.42(9) ?
O4 Ce1 S1 C3 . . . . -5.79(9) ?
O7 Ce1 S1 C3 . . . . 121.59(9) ?
O1 Ce1 S1 C3 . . . . 76.28(9) ?
O3 Ce1 S1 C3 2_665 . . . -1.53(19) ?
O4 Ce1 S1 C3 2_665 . . . 25.42(9) ?
O9 Ce1 S1 C3 . . . . -59.56(9) ?
S2 Ce1 S1 C3 . . . . 168.54(8) ?
O5 Ce1 S2 C7 . . . . 84.51(9) ?
O8 Ce1 S2 C7 1_455 . . . 160.59(9) ?
O4 Ce1 S2 C7 . . . . -126.28(9) ?
O7 Ce1 S2 C7 . . . . -0.10(9) ?
O1 Ce1 S2 C7 . . . . -71.91(9) ?
O3 Ce1 S2 C7 2_665 . . . 44.46(9) ?
O4 Ce1 S2 C7 2_665 . . . -19.46(10) ?
O9 Ce1 S2 C7 . . . . 138.09(9) ?
S1 Ce1 S2 C7 . . . . -133.04(8) ?
O5 Ce1 S2 C5 . . . . -18.75(9) ?
O8 Ce1 S2 C5 1_455 . . . 57.33(9) ?
O4 Ce1 S2 C5 . . . . 130.46(9) ?
O7 Ce1 S2 C5 . . . . -103.36(9) ?
O1 Ce1 S2 C5 . . . . -175.16(9) ?
O3 Ce1 S2 C5 2_665 . . . -58.80(9) ?
O4 Ce1 S2 C5 2_665 . . . -122.72(10) ?
O9 Ce1 S2 C5 . . . . 34.83(9) ?
S1 Ce1 S2 C5 . . . . 123.70(8) ?
O5 Ce1 O1 C2 . . . . -97.7(2) ?
O8 Ce1 O1 C2 1_455 . . . -3.5(2) ?
O4 Ce1 O1 C2 . . . . 75.31(19) ?
O7 Ce1 O1 C2 . . . . -130.4(2) ?
O3 Ce1 O1 C2 2_665 . . . 173.03(18) ?
O4 Ce1 O1 C2 2_665 . . . 142.8(2) ?
O9 Ce1 O1 C2 . . . . 83.8(2) ?
S2 Ce1 O1 C2 . . . . -64.81(19) ?
S1 Ce1 O1 C2 . . . . 6.54(18) ?
O5 Ce1 O4 C4 . . . . 135.03(17) ?
O8 Ce1 O4 C4 1_455 . . . 87.52(17) ?
O7 Ce1 O4 C4 . . . . -69.76(19) ?
O1 Ce1 O4 C4 . . . . -35.69(17) ?
O3 Ce1 O4 C4 2_665 . . . -148.85(17) ?
O4 Ce1 O4 C4 2_665 . . . -119.94(19) ?
O9 Ce1 O4 C4 . . . . 150.77(18) ?
S2 Ce1 O4 C4 . . . . 23.04(19) ?
S1 Ce1 O4 C4 . . . . 30.20(16) ?
O5 Ce1 O4 Ce1 . . . 2_665 -105.03(10) ?
O8 Ce1 O4 Ce1 1_455 . . 2_665 -152.54(6) ?
O7 Ce1 O4 Ce1 . . . 2_665 50.18(9) ?
O1 Ce1 O4 Ce1 . . . 2_665 84.25(6) ?
O3 Ce1 O4 Ce1 2_665 . . 2_665 -28.92(7) ?
O4 Ce1 O4 Ce1 2_665 . . 2_665 0.0 ?
O9 Ce1 O4 Ce1 . . . 2_665 -89.30(6) ?
S2 Ce1 O4 Ce1 . . . 2_665 142.97(3) ?
S1 Ce1 O4 Ce1 . . . 2_665 150.14(7) ?
O8 Ce1 O5 C6 1_455 . . . -53.69(19) ?
O4 Ce1 O5 C6 . . . . -105.6(2) ?
O7 Ce1 O5 C6 . . . . 92.87(19) ?
O1 Ce1 O5 C6 . . . . 61.1(2) ?
O3 Ce1 O5 C6 2_665 . . . 168.7(2) ?
O4 Ce1 O5 C6 2_665 . . . 164.92(18) ?
O9 Ce1 O5 C6 . . . . -120.01(19) ?
S2 Ce1 O5 C6 . . . . 24.12(18) ?
S1 Ce1 O5 C6 . . . . -17.8(2) ?
O5 Ce1 O7 C8 . . . . -65.42(18) ?
O8 Ce1 O7 C8 1_455 . . . -22.1(2) ?
O4 Ce1 O7 C8 . . . . 127.01(18) ?
O1 Ce1 O7 C8 . . . . 92.90(19) ?
O3 Ce1 O7 C8 2_665 . . . -138.95(19) ?
O4 Ce1 O7 C8 2_665 . . . 171.42(19) ?
O9 Ce1 O7 C8 . . . . -126.28(18) ?
S2 Ce1 O7 C8 . . . . 2.38(17) ?
S1 Ce1 O7 C8 . . . . 51.92(19) ?
C3 S1 C1 C2 . . . . -56.27(16) ?
Ce1 S1 C1 C2 . . . . 42.45(15) ?
Ce1 O1 C2 O2 . . . . -159.61(15) ?
Ce1 O1 C2 C1 . . . . 20.0(3) ?
S1 C1 C2 O2 . . . . 132.49(17) ?
S1 C1 C2 O1 . . . . -47.1(2) ?
C1 S1 C3 C4 . . . . 87.74(18) ?
Ce1 S1 C3 C4 . . . . -9.35(18) ?
Ce1 O3 C4 O4 2_665 . . . -5.3(2) ?
Ce1 O3 C4 C3 2_665 . . . 178.13(16) ?
Ce1 O4 C4 O3 . . . . 133.58(17) ?
Ce1 O4 C4 O3 2_665 . . . 5.2(2) ?
Ce1 O4 C4 C3 . . . . -49.9(3) ?
Ce1 O4 C4 C3 2_665 . . . -178.26(17) ?
Ce1 O4 C4 Ce1 . . . 2_665 128.35(15) ?
S1 C3 C4 O3 . . . . -150.05(17) ?
S1 C3 C4 O4 . . . . 33.4(3) ?
C7 S2 C5 C6 . . . . -79.97(18) ?
Ce1 S2 C5 C6 . . . . 22.04(17) ?
Ce1 O5 C6 O6 . . . . 160.71(16) ?
Ce1 O5 C6 C5 . . . . -17.5(3) ?
S2 C5 C6 O6 . . . . 170.16(17) ?
S2 C5 C6 O5 . . . . -11.5(3) ?
C5 S2 C7 C8 . . . . 98.32(18) ?
Ce1 S2 C7 C8 . . . . -1.33(17) ?
Ce1 O8 C8 O7 1_655 . . . 32.5(3) ?
Ce1 O8 C8 C7 1_655 . . . -146.95(16) ?
Ce1 O7 C8 O8 . . . . 176.41(13) ?
Ce1 O7 C8 C7 . . . . -4.1(3) ?
S2 C7 C8 O8 . . . . -177.31(15) ?
S2 C7 C8 O7 . . . . 3.2(3) ?
C10 N1 C9 C10 2_575 . . . 57.6(2) ?
N1 C9 C10 N1 . . . 2_575 -57.0(2) ?
